data_1574495
loop_
_publ_author_name
'LaPierre, Etienne A.'
'Suvinen, Roope A.'
'Patrick, Brian O.'
'Tuononen, Heikki M.'
'Manners, Ian'

_publ_section_title
;
 Multi-site reduction of hexachlorophosphazene to low-valent PN
 heterocycles and extension to the reduction of poly-chlorophosphazene
;
_journal_issue 22
_journal_name_full 'Chemical Science'
_journal_page_first 9820
_journal_page_last 9832
_journal_paper_doi 10.1039/D4SC07559E
_journal_volume 16
_journal_year 2025
_chemical_formula_moiety 'C20 H31 Au Cl5 N4 P3'
_chemical_formula_sum 'C20 H31 Au Cl5 N4 P3'
_chemical_formula_weight 794.61
_space_group_crystal_system monoclinic
_space_group_IT_number 14
_space_group_name_Hall '-P 2yn'
_space_group_name_H-M_alt 'P 1 21/n 1'
_atom_sites_solution_hydrogens geom
_audit_creation_method SHELXL-2018/3
_audit_update_record
;
2024-09-11 deposited with the CCDC.	2025-04-15 downloaded from the CCDC.
;
_cell_angle_alpha 90
_cell_angle_beta 90.791(2)
_cell_angle_gamma 90
_cell_formula_units_Z 4
_cell_length_a 8.9486(2)
_cell_length_b 16.9933(5)
_cell_length_c 18.8866(5)
_cell_measurement_reflns_used 9993
_cell_measurement_temperature 100(2)
_cell_measurement_theta_max 30.64
_cell_measurement_theta_min 2.40
_cell_volume 2871.74(13)
_computing_cell_refinement 'Bruker SAINT'
_computing_data_collection 'Bruker APEX2'
_computing_data_reduction 'Bruker SAINT'
_computing_molecular_graphics 'Bruker SHELXTL'
_computing_publication_material 'LinXTL v. 5.9.9 (Spasyuk, 2009)'
_computing_structure_refinement 'SHELXL-2014 (Sheldrick 2014)'
_computing_structure_solution 'SHELXS-97 (Sheldrick 2008)'
_diffrn_ambient_temperature 100(2)
_diffrn_measured_fraction_theta_full 1.000
_diffrn_measured_fraction_theta_max 0.994
_diffrn_measurement_device_type 'Bruker APEX-II CCD'
_diffrn_measurement_method '\f and \w scans'
_diffrn_radiation_type 'Mo K\a'
_diffrn_radiation_wavelength 0.71073
_diffrn_reflns_av_R_equivalents 0.0454
_diffrn_reflns_av_unetI/netI 0.0344
_diffrn_reflns_Laue_measured_fraction_full 1.000
_diffrn_reflns_Laue_measured_fraction_max 0.994
_diffrn_reflns_limit_h_max 12
_diffrn_reflns_limit_h_min -12
_diffrn_reflns_limit_k_max 24
_diffrn_reflns_limit_k_min -24
_diffrn_reflns_limit_l_max 27
_diffrn_reflns_limit_l_min -26
_diffrn_reflns_number 44678
_diffrn_reflns_point_group_measured_fraction_full 1.000
_diffrn_reflns_point_group_measured_fraction_max 0.994
_diffrn_reflns_theta_full 25.242
_diffrn_reflns_theta_max 30.680
_diffrn_reflns_theta_min 1.612
_exptl_absorpt_coefficient_mu 5.773
_exptl_absorpt_correction_T_max 0.7461
_exptl_absorpt_correction_T_min 0.3717
_exptl_absorpt_correction_type multi-scan
_exptl_absorpt_process_details 'Sadabs (Sheldrick, 1996)'
_exptl_crystal_colour Yellow
_exptl_crystal_density_diffrn 1.838
_exptl_crystal_density_method 'not measured'
_exptl_crystal_description block
_exptl_crystal_F_000 1552
_exptl_crystal_size_max 0.41
_exptl_crystal_size_mid 0.27
_exptl_crystal_size_min 0.10
_refine_diff_density_max 0.921
_refine_diff_density_min -1.006
_refine_diff_density_rms 0.097
_refine_ls_extinction_method none
_refine_ls_goodness_of_fit_ref 1.036
_refine_ls_hydrogen_treatment constr
_refine_ls_matrix_type full
_refine_ls_number_parameters 306
_refine_ls_number_reflns 8848
_refine_ls_number_restraints 0
_refine_ls_restrained_S_all 1.036
_refine_ls_R_factor_all 0.0333
_refine_ls_R_factor_gt 0.0239
_refine_ls_shift/su_max 0.003
_refine_ls_shift/su_mean 0.000
_refine_ls_structure_factor_coef Fsqd
_refine_ls_weighting_details 'w=1/[\s^2^(Fo^2^)+(0.0223P)^2^+0.2163P] where P=(Fo^2^+2Fc^2^)/3'
_refine_ls_weighting_scheme calc
_refine_ls_wR_factor_gt 0.0524
_refine_ls_wR_factor_ref 0.0554
_reflns_Friedel_coverage 0.000
_reflns_number_gt 7399
_reflns_number_total 8848
_reflns_threshold_expression 'I > 2\s(I)'
_cod_data_source_file d4sc07559e2.cif
_cod_data_source_block im036_a
_cod_depositor_comments 'Adding full bibliography for 1574493--1574501.cif.'
_cod_original_sg_symbol_H-M 'P 21/n'
_cod_database_code 1574495
_shelx_shelxl_version_number 2018/3
_shelx_space_group_comment
;
The symmetry employed for this shelxl refinement is uniquely defined
by the following loop, which should always be used as a source of
symmetry information in preference to the above space-group names.
They are only intended as comments.
;
_shelx_estimated_absorpt_t_min 0.201
_shelx_estimated_absorpt_t_max 0.596

loop_
_space_group_symop_operation_xyz
'x, y, z'
'-x+1/2, y+1/2, -z+1/2'
'-x, -y, -z'
'x-1/2, -y-1/2, z-1/2'

loop_
_atom_site_label
_atom_site_type_symbol
_atom_site_fract_x
_atom_site_fract_y
_atom_site_fract_z
_atom_site_U_iso_or_equiv
_atom_site_adp_type
_atom_site_occupancy
_atom_site_site_symmetry_order
_atom_site_calc_flag
_atom_site_refinement_flags_posn
_atom_site_refinement_flags_adp
_atom_site_refinement_flags_occupancy
_atom_site_disorder_assembly
_atom_site_disorder_group
Au1 Au 0.78647(2) 0.58154(2) 0.26494(2) 0.02503(3) Uani 1 1 d . . . . .
P1 P 0.62468(6) 0.64765(3) 0.33009(3) 0.02036(11) Uani 1 1 d . . . . .
P2 P 0.65461(7) 0.62020(3) 0.47401(3) 0.02287(12) Uani 1 1 d . . . . .
P3 P 0.71574(7) 0.76670(3) 0.42363(3) 0.02502(12) Uani 1 1 d . . . . .
Cl2 Cl 0.51409(9) 0.59072(4) 0.55058(4) 0.04193(16) Uani 1 1 d . . . . .
Cl1 Cl 0.82863(8) 0.54915(5) 0.49753(4) 0.04637(18) Uani 1 1 d . . . . .
Cl4 Cl 0.60985(9) 0.86633(4) 0.44967(4) 0.04837(18) Uani 1 1 d . . . . .
Cl3 Cl 0.92680(8) 0.80777(5) 0.42272(5) 0.04987(19) Uani 1 1 d . . . . .
Cl5 Cl 0.96317(8) 0.50650(4) 0.21040(5) 0.05030(19) Uani 1 1 d . . . . .
N4 N 0.41613(19) 0.68530(10) 0.22347(9) 0.0188(3) Uani 1 1 d . . . . .
N1 N 0.5831(2) 0.59804(11) 0.40123(10) 0.0240(4) Uani 1 1 d . . . . .
N3 N 0.6657(2) 0.73953(11) 0.34831(10) 0.0259(4) Uani 1 1 d . . . . .
N2 N 0.7068(3) 0.70804(12) 0.48828(11) 0.0363(5) Uani 1 1 d . . . . .
C14 C 0.6300(2) 0.71866(13) 0.14495(12) 0.0230(4) Uani 1 1 d . . . . .
C1 C 0.4351(2) 0.66930(12) 0.28957(11) 0.0209(4) Uani 1 1 d . . . . .
C10 C 0.5075(3) 0.58843(12) 0.13974(12) 0.0227(4) Uani 1 1 d . . . . .
C9 C 0.5217(2) 0.66507(12) 0.16751(11) 0.0192(4) Uani 1 1 d . . . . .
C18 C 0.6541(3) 0.80095(14) 0.17475(14) 0.0289(5) Uani 1 1 d . . . . .
H18 H 0.583393 0.809158 0.213219 0.035 Uiso 1 1 calc R U . . .
C4 C 0.2624(2) 0.72294(14) 0.20643(12) 0.0245(5) Uani 1 1 d . . . . .
C15 C 0.3940(3) 0.52875(13) 0.16555(13) 0.0260(5) Uani 1 1 d . . . . .
H15 H 0.320146 0.556759 0.193936 0.031 Uiso 1 1 calc R U . . .
C13 C 0.7248(3) 0.69273(16) 0.09177(13) 0.0327(5) Uani 1 1 d . . . . .
H13 H 0.796491 0.727009 0.074354 0.039 Uiso 1 1 calc R U . . .
C2 C 0.2926(3) 0.67980(16) 0.33150(12) 0.0306(5) Uani 1 1 d . . . . .
C16 C 0.3112(3) 0.48874(15) 0.10362(14) 0.0350(6) Uani 1 1 d . . . . .
H16A H 0.270191 0.528148 0.072548 0.052 Uiso 1 1 calc R U . . .
H16B H 0.231943 0.456693 0.121572 0.052 Uiso 1 1 calc R U . . .
H16C H 0.379766 0.456356 0.077985 0.052 Uiso 1 1 calc R U . . .
C20 C 0.8128(3) 0.80949(17) 0.20498(15) 0.0392(6) Uani 1 1 d . . . . .
H20A H 0.833583 0.766767 0.236883 0.059 Uiso 1 1 calc R U . . .
H20B H 0.821329 0.858485 0.230022 0.059 Uiso 1 1 calc R U . . .
H20C H 0.882998 0.808583 0.167020 0.059 Uiso 1 1 calc R U . . .
C11 C 0.6081(3) 0.56635(15) 0.08769(14) 0.0321(6) Uani 1 1 d . . . . .
H11 H 0.603013 0.516071 0.068352 0.039 Uiso 1 1 calc R U . . .
C8 C 0.1891(3) 0.68688(16) 0.14128(14) 0.0360(6) Uani 1 1 d . . . . .
H8A H 0.259383 0.685631 0.103369 0.054 Uiso 1 1 calc R U . . .
H8B H 0.103984 0.717928 0.127354 0.054 Uiso 1 1 calc R U . . .
H8C H 0.157355 0.634265 0.151868 0.054 Uiso 1 1 calc R U . . .
C12 C 0.7153(3) 0.61842(18) 0.06458(14) 0.0405(6) Uani 1 1 d . . . . .
H12 H 0.781915 0.602677 0.029998 0.049 Uiso 1 1 calc R U . . .
C6 C 0.2422(3) 0.5989(2) 0.36032(18) 0.0544(9) Uani 1 1 d . . . . .
H6A H 0.237245 0.561586 0.322191 0.082 Uiso 1 1 calc R U . . .
H6B H 0.145338 0.603954 0.381094 0.082 Uiso 1 1 calc R U . . .
H6C H 0.312662 0.580978 0.395545 0.082 Uiso 1 1 calc R U . . .
C7 C 0.2871(3) 0.81044(15) 0.1928(2) 0.0506(8) Uani 1 1 d . . . . .
H7A H 0.340129 0.833241 0.232271 0.076 Uiso 1 1 calc R U . . .
H7B H 0.192214 0.836143 0.186894 0.076 Uiso 1 1 calc R U . . .
H7C H 0.344474 0.816985 0.150619 0.076 Uiso 1 1 calc R U . . .
C19 C 0.6271(4) 0.86424(18) 0.11889(18) 0.0514(8) Uani 1 1 d . . . . .
H19A H 0.700933 0.859774 0.082695 0.077 Uiso 1 1 calc R U . . .
H19B H 0.634168 0.915239 0.140557 0.077 Uiso 1 1 calc R U . . .
H19C H 0.529341 0.857607 0.098225 0.077 Uiso 1 1 calc R U . . .
C5 C 0.3096(3) 0.7383(2) 0.39220(16) 0.0498(8) Uani 1 1 d . . . . .
H5A H 0.381144 0.718556 0.426130 0.075 Uiso 1 1 calc R U . . .
H5B H 0.214900 0.745279 0.414624 0.075 Uiso 1 1 calc R U . . .
H5C H 0.343465 0.787864 0.374092 0.075 Uiso 1 1 calc R U . . .
C3 C 0.1798(3) 0.7067(2) 0.27402(14) 0.0456(7) Uani 1 1 d . . . . .
H3A H 0.105455 0.666008 0.265945 0.055 Uiso 1 1 calc R U . . .
H3B H 0.128854 0.753975 0.289432 0.055 Uiso 1 1 calc R U . . .
C17 C 0.4696(3) 0.46707(15) 0.21279(16) 0.0429(7) Uani 1 1 d . . . . .
H17A H 0.548717 0.442166 0.187317 0.064 Uiso 1 1 calc R U . . .
H17B H 0.397492 0.428234 0.226323 0.064 Uiso 1 1 calc R U . . .
H17C H 0.510009 0.492076 0.254420 0.064 Uiso 1 1 calc R U . . .

loop_
_atom_site_aniso_label
_atom_site_aniso_U_11
_atom_site_aniso_U_22
_atom_site_aniso_U_33
_atom_site_aniso_U_23
_atom_site_aniso_U_13
_atom_site_aniso_U_12
Au1 0.02072(5) 0.03096(5) 0.02342(5) -0.00226(4) 0.00001(3) 0.00062(3)
P1 0.0199(3) 0.0256(3) 0.0155(2) 0.0003(2) -0.0022(2) -0.0011(2)
P2 0.0277(3) 0.0256(3) 0.0153(3) -0.0004(2) -0.0028(2) -0.0015(2)
P3 0.0285(3) 0.0222(3) 0.0243(3) -0.0016(2) -0.0038(2) -0.0022(2)
Cl2 0.0530(4) 0.0497(4) 0.0234(3) -0.0022(3) 0.0131(3) -0.0092(3)
Cl1 0.0391(4) 0.0482(4) 0.0513(4) -0.0001(3) -0.0176(3) 0.0113(3)
Cl4 0.0575(5) 0.0338(3) 0.0536(5) -0.0143(3) -0.0082(4) 0.0129(3)
Cl3 0.0343(4) 0.0534(4) 0.0617(5) -0.0045(4) -0.0066(3) -0.0161(3)
Cl5 0.0371(4) 0.0510(4) 0.0631(5) -0.0152(4) 0.0152(3) 0.0072(3)
N4 0.0183(8) 0.0205(8) 0.0176(8) -0.0023(7) -0.0002(7) 0.0011(7)
N1 0.0284(10) 0.0266(10) 0.0170(9) 0.0005(8) -0.0042(7) -0.0059(8)
N3 0.0314(10) 0.0247(10) 0.0214(10) 0.0023(8) -0.0032(8) -0.0031(8)
N2 0.0602(15) 0.0276(11) 0.0209(10) -0.0011(9) -0.0119(10) -0.0105(10)
C14 0.0223(11) 0.0288(11) 0.0177(10) 0.0048(9) -0.0033(8) 0.0000(9)
C1 0.0204(10) 0.0246(11) 0.0175(10) -0.0029(8) -0.0007(8) -0.0014(8)
C10 0.0244(11) 0.0261(11) 0.0175(10) -0.0011(9) -0.0022(8) 0.0025(9)
C9 0.0196(10) 0.0257(11) 0.0123(9) 0.0003(8) -0.0003(8) 0.0012(8)
C18 0.0287(12) 0.0280(12) 0.0299(13) 0.0046(10) 0.0003(10) -0.0055(9)
C4 0.0190(10) 0.0310(12) 0.0234(11) -0.0016(9) -0.0046(9) 0.0061(9)
C15 0.0295(12) 0.0221(11) 0.0263(12) -0.0031(9) -0.0029(9) -0.0003(9)
C13 0.0263(12) 0.0482(15) 0.0237(12) -0.0002(11) 0.0058(9) -0.0075(11)
C2 0.0197(11) 0.0531(16) 0.0192(11) -0.0042(11) 0.0009(9) 0.0020(10)
C16 0.0380(14) 0.0308(13) 0.0359(15) -0.0103(11) -0.0066(11) -0.0012(11)
C20 0.0332(14) 0.0454(15) 0.0389(15) -0.0028(13) -0.0025(12) -0.0170(12)
C11 0.0344(13) 0.0362(14) 0.0257(12) -0.0120(10) 0.0030(10) 0.0040(10)
C8 0.0325(13) 0.0435(15) 0.0315(14) -0.0051(12) -0.0127(11) 0.0087(11)
C12 0.0340(14) 0.0594(18) 0.0285(14) -0.0129(13) 0.0104(11) 0.0021(13)
C6 0.0311(15) 0.084(2) 0.0482(19) 0.0131(18) 0.0073(13) -0.0160(15)
C7 0.0294(14) 0.0292(14) 0.093(3) 0.0028(16) -0.0055(15) 0.0101(11)
C19 0.0503(19) 0.0415(16) 0.063(2) 0.0211(16) 0.0004(16) -0.0003(14)
C5 0.0315(14) 0.084(2) 0.0340(15) -0.0242(16) -0.0018(12) 0.0172(15)
C3 0.0226(13) 0.088(2) 0.0259(13) 0.0033(15) -0.0006(10) 0.0109(13)
C17 0.0555(18) 0.0304(14) 0.0425(17) 0.0101(12) -0.0134(14) -0.0090(12)

loop_
_atom_type_symbol
_atom_type_description
_atom_type_scat_dispersion_real
_atom_type_scat_dispersion_imag
_atom_type_scat_source
C C 0.0033 0.0016 'International Tables Vol C Tables 4.2.6.8 and 6.1.1.4'
H H 0.0000 0.0000 'International Tables Vol C Tables 4.2.6.8 and 6.1.1.4'
Au Au -2.0133 8.8022 'International Tables Vol C Tables 4.2.6.8 and 6.1.1.4'
Cl Cl 0.1484 0.1585 'International Tables Vol C Tables 4.2.6.8 and 6.1.1.4'
N N 0.0061 0.0033 'International Tables Vol C Tables 4.2.6.8 and 6.1.1.4'
P P 0.1023 0.0942 'International Tables Vol C Tables 4.2.6.8 and 6.1.1.4'

loop_
_geom_angle_atom_site_label_1
_geom_angle_atom_site_label_2
_geom_angle_atom_site_label_3
_geom_angle
_geom_angle_site_symmetry_1
_geom_angle_site_symmetry_3
_geom_angle_publ_flag
P1 Au1 Cl5 173.00(3) . . ?
N1 P1 N3 111.83(10) . . ?
N1 P1 C1 102.73(10) . . ?
N3 P1 C1 95.57(10) . . ?
N1 P1 Au1 110.66(8) . . ?
N3 P1 Au1 116.91(8) . . ?
C1 P1 Au1 117.62(7) . . ?
N1 P2 N2 119.67(11) . . ?
N1 P2 Cl2 108.93(8) . . ?
N2 P2 Cl2 107.49(9) . . ?
N1 P2 Cl1 110.92(8) . . ?
N2 P2 Cl1 107.54(9) . . ?
Cl2 P2 Cl1 100.53(4) . . ?
N3 P3 N2 120.19(11) . . ?
N3 P3 Cl4 110.12(8) . . ?
N2 P3 Cl4 108.32(10) . . ?
N3 P3 Cl3 110.67(8) . . ?
N2 P3 Cl3 106.43(9) . . ?
Cl4 P3 Cl3 98.97(4) . . ?
C1 N4 C9 124.87(18) . . ?
C1 N4 C4 113.20(18) . . ?
C9 N4 C4 121.75(17) . . ?
P2 N1 P1 120.44(12) . . ?
P3 N3 P1 122.37(12) . . ?
P3 N2 P2 118.72(13) . . ?
C13 C14 C9 116.4(2) . . ?
C13 C14 C18 118.1(2) . . ?
C9 C14 C18 125.5(2) . . ?
N4 C1 C2 112.37(18) . . ?
N4 C1 P1 122.68(16) . . ?
C2 C1 P1 124.54(16) . . ?
C11 C10 C9 117.1(2) . . ?
C11 C10 C15 119.2(2) . . ?
C9 C10 C15 123.7(2) . . ?
C14 C9 C10 123.2(2) . . ?
C14 C9 N4 121.43(19) . . ?
C10 C9 N4 115.40(18) . . ?
C14 C18 C19 111.9(2) . . ?
C14 C18 C20 110.6(2) . . ?
C19 C18 C20 109.2(2) . . ?
C3 C4 C8 113.6(2) . . ?
C3 C4 C7 113.2(2) . . ?
C8 C4 C7 108.6(2) . . ?
C3 C4 N4 101.15(18) . . ?
C8 C4 N4 112.07(18) . . ?
C7 C4 N4 107.93(18) . . ?
C10 C15 C17 110.6(2) . . ?
C10 C15 C16 111.6(2) . . ?
C17 C15 C16 110.3(2) . . ?
C12 C13 C14 121.8(2) . . ?
C1 C2 C5 113.1(2) . . ?
C1 C2 C3 102.35(19) . . ?
C5 C2 C3 113.2(2) . . ?
C1 C2 C6 109.2(2) . . ?
C5 C2 C6 110.0(2) . . ?
C3 C2 C6 108.6(2) . . ?
C12 C11 C10 120.6(2) . . ?
C13 C12 C11 121.0(2) . . ?
C4 C3 C2 109.0(2) . . ?

loop_
_geom_bond_atom_site_label_1
_geom_bond_atom_site_label_2
_geom_bond_distance
_geom_bond_site_symmetry_2
_geom_bond_publ_flag
Au1 P1 2.2185(6) . ?
Au1 Cl5 2.2874(7) . ?
P1 N1 1.6334(19) . ?
P1 N3 1.6394(19) . ?
P1 C1 1.888(2) . ?
P2 N1 1.5545(19) . ?
P2 N2 1.586(2) . ?
P2 Cl2 1.9934(9) . ?
P2 Cl1 2.0152(9) . ?
P3 N3 1.556(2) . ?
P3 N2 1.579(2) . ?
P3 Cl4 2.0048(9) . ?
P3 Cl3 2.0138(9) . ?
N4 C1 1.287(3) . ?
N4 C9 1.468(3) . ?
N4 C4 1.547(3) . ?
C14 C13 1.395(3) . ?
C14 C9 1.400(3) . ?
C14 C18 1.522(3) . ?
C1 C2 1.520(3) . ?
C10 C11 1.394(3) . ?
C10 C9 1.409(3) . ?
C10 C15 1.520(3) . ?
C18 C19 1.524(4) . ?
C18 C20 1.530(3) . ?
C4 C3 1.510(4) . ?
C4 C8 1.516(3) . ?
C4 C7 1.526(3) . ?
C15 C17 1.528(3) . ?
C15 C16 1.535(3) . ?
C13 C12 1.365(4) . ?
C2 C5 1.523(4) . ?
C2 C3 1.542(3) . ?
C2 C6 1.548(4) . ?
C11 C12 1.380(4) . ?
